data_7132341
loop_
_publ_author_name
'Neochoritis, Constantinos G.'
'Fragkiadakis , Michael'
'Anastasiou, Paraskevi-Kleio'
'Volyrakis, Ioannis'
'Pantousas, Apostolos'
'Stoumpos, Constantinos C.'

_publ_section_title
;
 C1 functionalization of imidazo heterocycles via carbon dioxide fixation
;
_journal_name_full 'Chemical Communications'
_journal_paper_doi 10.1039/D3CC04597H
_journal_year 2023
_chemical_formula_moiety 'C17 H14 Cl N3 O2'
_chemical_formula_sum 'C17 H14 Cl N3 O2'
_chemical_formula_weight 327.76
_space_group_crystal_system monoclinic
_space_group_IT_number 14
_space_group_name_Hall '-P 2yn'
_space_group_name_H-M_alt 'P 1 21/n 1'
_atom_sites_solution_hydrogens difmap
_audit_creation_method SHELXL-2018/3
_audit_update_record
;
2023-09-13 deposited with the CCDC.	2023-11-13 downloaded from the CCDC.
;
_cell_angle_alpha 90
_cell_angle_beta 101.839(3)
_cell_angle_gamma 90
_cell_formula_units_Z 4
_cell_length_a 11.1476(9)
_cell_length_b 7.1242(6)
_cell_length_c 18.6955(15)
_cell_measurement_reflns_used 7694
_cell_measurement_temperature 293(2)
_cell_measurement_theta_max 21.98
_cell_measurement_theta_min 2.23
_cell_volume 1453.2(2)
_computing_structure_refinement 'SHELXL-2018/3 (Sheldrick, 2018)'
_computing_structure_solution 'SHELXT 2014/5 (Sheldrick, 2014)'
_diffrn_ambient_temperature 293(2)
_diffrn_measured_fraction_theta_full 1.000
_diffrn_measured_fraction_theta_max 1.000
_diffrn_measurement_device_type 'Bruker APEX-II CCD'
_diffrn_measurement_method '\f and \w scans'
_diffrn_radiation_type MoK\a
_diffrn_radiation_wavelength 0.71073
_diffrn_reflns_av_R_equivalents 0.1210
_diffrn_reflns_av_unetI/netI 0.0318
_diffrn_reflns_Laue_measured_fraction_full 1.000
_diffrn_reflns_Laue_measured_fraction_max 1.000
_diffrn_reflns_limit_h_max 13
_diffrn_reflns_limit_h_min -13
_diffrn_reflns_limit_k_max 8
_diffrn_reflns_limit_k_min -8
_diffrn_reflns_limit_l_max 23
_diffrn_reflns_limit_l_min -23
_diffrn_reflns_number 71443
_diffrn_reflns_point_group_measured_fraction_full 1.000
_diffrn_reflns_point_group_measured_fraction_max 1.000
_diffrn_reflns_theta_full 25.242
_diffrn_reflns_theta_max 25.999
_diffrn_reflns_theta_min 2.226
_exptl_absorpt_coefficient_mu 0.277
_exptl_absorpt_correction_T_max 0.7448
_exptl_absorpt_correction_T_min 0.6613
_exptl_absorpt_correction_type numerical
_exptl_crystal_colour yellow
_exptl_crystal_density_diffrn 1.498
_exptl_crystal_description 'rectangular plate'
_exptl_crystal_F_000 680
_exptl_crystal_size_max 0.089
_exptl_crystal_size_mid 0.087
_exptl_crystal_size_min 0.077
_exptl_transmission_factor_max 0.701
_exptl_transmission_factor_min 0.602
_refine_diff_density_max 0.192
_refine_diff_density_min -0.186
_refine_diff_density_rms 0.048
_refine_ls_extinction_coef 0.0104(14)
_refine_ls_extinction_expression Fc^*^=kFc[1+0.001xFc^2^\l^3^/sin(2\q)]^-1/4^
_refine_ls_extinction_method 'SHELXL-2018/3 (Sheldrick 2018)'
_refine_ls_goodness_of_fit_ref 1.041
_refine_ls_hydrogen_treatment refall
_refine_ls_matrix_type full
_refine_ls_number_parameters 265
_refine_ls_number_reflns 2856
_refine_ls_number_restraints 0
_refine_ls_restrained_S_all 1.041
_refine_ls_R_factor_all 0.0672
_refine_ls_R_factor_gt 0.0417
_refine_ls_shift/su_max 0.000
_refine_ls_shift/su_mean 0.000
_refine_ls_structure_factor_coef Fsqd
_refine_ls_weighting_details 'w=1/[\s^2^(Fo^2^)+(0.0438P)^2^+0.7417P] where P=(Fo^2^+2Fc^2^)/3'
_refine_ls_weighting_scheme calc
_refine_ls_wR_factor_gt 0.0953
_refine_ls_wR_factor_ref 0.1098
_reflns_Friedel_coverage 0.000
_reflns_number_gt 2043
_reflns_number_total 2856
_reflns_threshold_expression 'I > 2\s(I)'
_cod_data_source_file d3cc04597h2.cif
_cod_data_source_block 3a
_cod_original_sg_symbol_H-M 'P 21/n'
_cod_database_code 7132341
_shelx_shelxl_version_number 2018/3
_shelx_space_group_comment
;
The symmetry employed for this shelxl refinement is uniquely defined
by the following loop, which should always be used as a source of
symmetry information in preference to the above space-group names.
They are only intended as comments.
;

loop_
_space_group_symop_operation_xyz
'x, y, z'
'-x+1/2, y+1/2, -z+1/2'
'-x, -y, -z'
'x-1/2, -y-1/2, z-1/2'

loop_
_atom_site_label
_atom_site_type_symbol
_atom_site_fract_x
_atom_site_fract_y
_atom_site_fract_z
_atom_site_U_iso_or_equiv
_atom_site_adp_type
_atom_site_occupancy
_atom_site_site_symmetry_order
_atom_site_calc_flag
_atom_site_refinement_flags_posn
_atom_site_refinement_flags_adp
_atom_site_refinement_flags_occupancy
_atom_site_disorder_assembly
_atom_site_disorder_group
Cl01 Cl -0.09585(6) 0.34608(10) 0.41037(4) 0.0570(2) Uani 1 1 d . . . . .
O002 O 0.63211(14) 0.4248(2) 0.47190(8) 0.0478(4) Uani 1 1 d . . . . .
O003 O 0.57513(16) 0.6097(3) 0.37680(9) 0.0523(5) Uani 1 1 d . . . . .
N004 N 0.52384(16) 0.3015(3) 0.36269(9) 0.0374(4) Uani 1 1 d . . . . .
N005 N 0.51336(16) 0.3318(3) 0.23278(9) 0.0394(4) Uani 1 1 d . . . . .
N006 N 0.31118(16) 0.3509(3) 0.18752(9) 0.0406(4) Uani 1 1 d . . . . .
C007 C 0.57610(19) 0.4537(3) 0.40149(12) 0.0388(5) Uani 1 1 d . . . . .
C008 C 0.3323(2) 0.3409(3) 0.26249(11) 0.0374(5) Uani 1 1 d . . . . .
C009 C 0.45562(19) 0.3305(3) 0.29142(11) 0.0375(5) Uani 1 1 d . . . . .
C00A C 0.22911(19) 0.3408(3) 0.30034(11) 0.0363(5) Uani 1 1 d . . . . .
C00B C 0.4210(2) 0.3464(3) 0.17064(12) 0.0402(5) Uani 1 1 d . . . . .
C00C C 0.6341(2) 0.0905(4) 0.45644(14) 0.0480(6) Uani 1 1 d . . . . .
H11 H 0.628(2) -0.031(4) 0.4782(14) 0.057(8) Uiso 1 1 d . . . . .
H10 H 0.717(3) 0.099(4) 0.4468(14) 0.064(8) Uiso 1 1 d . . . . .
C00D C 0.2443(2) 0.3756(4) 0.37507(13) 0.0458(6) Uani 1 1 d . . . . .
H0 H 0.326(3) 0.404(4) 0.4060(14) 0.063(8) Uiso 1 1 d . . . . .
C00E C 0.1114(2) 0.3060(3) 0.26099(13) 0.0407(5) Uani 1 1 d . . . . .
H3 H 0.100(2) 0.276(3) 0.2108(14) 0.045(6) Uiso 1 1 d . . . . .
C00F C 0.0295(2) 0.3430(3) 0.36809(12) 0.0416(5) Uani 1 1 d . . . . .
C00G C 0.1450(2) 0.3764(4) 0.40897(13) 0.0467(6) Uani 1 1 d . . . . .
H1 H 0.153(2) 0.403(4) 0.4609(15) 0.064(8) Uiso 1 1 d . . . . .
C00H C 0.0122(2) 0.3070(4) 0.29422(13) 0.0451(6) Uani 1 1 d . . . . .
H2 H -0.067(2) 0.285(3) 0.2675(13) 0.048(7) Uiso 1 1 d . . . . .
C00I C 0.4564(2) 0.3516(4) 0.10220(13) 0.0474(6) Uani 1 1 d . . . . .
H4 H 0.393(2) 0.362(4) 0.0581(15) 0.061(8) Uiso 1 1 d . . . . .
C00J C 0.5376(3) 0.1047(4) 0.38759(14) 0.0481(6) Uani 1 1 d . . . . .
H9 H 0.559(2) 0.027(4) 0.3496(15) 0.059(8) Uiso 1 1 d . . . . .
H8 H 0.457(2) 0.063(4) 0.3975(13) 0.055(7) Uiso 1 1 d . . . . .
C00K C 0.6353(2) 0.3203(4) 0.22975(14) 0.0500(6) Uani 1 1 d . . . . .
H7 H 0.686(3) 0.312(4) 0.2725(15) 0.062(8) Uiso 1 1 d . . . . .
C00L C 0.6170(3) 0.2463(4) 0.50645(14) 0.0499(6) Uani 1 1 d . . . . .
H13 H 0.677(3) 0.250(4) 0.5533(16) 0.065(8) Uiso 1 1 d . . . . .
H12 H 0.532(2) 0.248(3) 0.5174(13) 0.055(7) Uiso 1 1 d . . . . .
C00M C 0.5760(3) 0.3389(4) 0.09948(14) 0.0539(7) Uani 1 1 d . . . . .
H5 H 0.602(3) 0.343(4) 0.0530(15) 0.066(8) Uiso 1 1 d . . . . .
C00N C 0.6669(3) 0.3227(4) 0.16381(15) 0.0568(7) Uani 1 1 d . . . . .
H6 H 0.749(3) 0.313(4) 0.1609(15) 0.067(8) Uiso 1 1 d . . . . .

loop_
_atom_site_aniso_label
_atom_site_aniso_U_11
_atom_site_aniso_U_22
_atom_site_aniso_U_33
_atom_site_aniso_U_23
_atom_site_aniso_U_13
_atom_site_aniso_U_12
Cl01 0.0443(4) 0.0729(5) 0.0582(4) 0.0016(3) 0.0209(3) -0.0043(3)
O002 0.0472(9) 0.0591(11) 0.0322(8) -0.0019(7) -0.0035(7) -0.0069(8)
O003 0.0547(11) 0.0502(11) 0.0477(10) 0.0028(8) 0.0003(8) -0.0069(8)
N004 0.0361(10) 0.0444(11) 0.0290(9) 0.0001(8) 0.0003(7) -0.0019(8)
N005 0.0354(10) 0.0501(11) 0.0321(9) -0.0028(8) 0.0053(7) -0.0021(8)
N006 0.0385(10) 0.0518(12) 0.0300(9) -0.0030(8) 0.0035(8) -0.0033(9)
C007 0.0301(11) 0.0533(15) 0.0315(11) -0.0029(10) 0.0027(9) -0.0028(10)
C008 0.0386(12) 0.0412(13) 0.0302(11) -0.0031(9) 0.0020(9) -0.0037(10)
C009 0.0356(11) 0.0482(13) 0.0276(10) -0.0020(9) 0.0042(8) -0.0023(10)
C00A 0.0356(11) 0.0378(12) 0.0342(11) -0.0017(9) 0.0042(9) -0.0022(9)
C00B 0.0418(12) 0.0455(13) 0.0312(11) -0.0042(10) 0.0028(9) -0.0048(10)
C00C 0.0431(14) 0.0537(16) 0.0463(14) 0.0087(12) 0.0068(11) 0.0003(12)
C00D 0.0355(12) 0.0629(16) 0.0370(12) -0.0102(11) 0.0027(10) -0.0056(11)
C00E 0.0381(12) 0.0467(14) 0.0347(12) -0.0007(10) 0.0013(10) -0.0023(10)
C00F 0.0389(12) 0.0454(13) 0.0414(12) 0.0019(10) 0.0100(10) -0.0028(10)
C00G 0.0434(13) 0.0614(16) 0.0357(13) -0.0057(11) 0.0087(10) -0.0056(11)
C00H 0.0325(12) 0.0546(15) 0.0448(14) 0.0015(11) -0.0002(10) -0.0044(11)
C00I 0.0499(14) 0.0601(16) 0.0322(12) -0.0055(11) 0.0087(11) -0.0077(12)
C00J 0.0517(15) 0.0493(15) 0.0413(14) 0.0014(11) 0.0050(11) -0.0034(12)
C00K 0.0360(13) 0.0710(18) 0.0419(14) -0.0039(13) 0.0054(11) -0.0011(12)
C00L 0.0474(15) 0.0637(17) 0.0367(13) 0.0049(12) 0.0043(11) -0.0032(12)
C00M 0.0595(16) 0.0654(18) 0.0407(14) -0.0041(12) 0.0194(12) -0.0068(14)
C00N 0.0429(14) 0.079(2) 0.0520(16) -0.0048(14) 0.0176(12) -0.0035(14)

loop_
_atom_type_symbol
_atom_type_description
_atom_type_scat_dispersion_real
_atom_type_scat_dispersion_imag
_atom_type_scat_source
C C 0.0033 0.0016 'International Tables Vol C Tables 4.2.6.8 and 6.1.1.4'
H H 0.0000 0.0000 'International Tables Vol C Tables 4.2.6.8 and 6.1.1.4'
Cl Cl 0.1484 0.1585 'International Tables Vol C Tables 4.2.6.8 and 6.1.1.4'
N N 0.0061 0.0033 'International Tables Vol C Tables 4.2.6.8 and 6.1.1.4'
O O 0.0106 0.0060 'International Tables Vol C Tables 4.2.6.8 and 6.1.1.4'

loop_
_geom_angle_atom_site_label_1
_geom_angle_atom_site_label_2
_geom_angle_atom_site_label_3
_geom_angle
_geom_angle_site_symmetry_1
_geom_angle_site_symmetry_3
_geom_angle_publ_flag
C007 O002 C00L 119.59(19) . . ?
C007 N004 C009 118.36(19) . . ?
C007 N004 C00J 125.52(18) . . ?
C009 N004 C00J 116.04(18) . . ?
C00K N005 C009 131.2(2) . . ?
C00K N005 C00B 122.65(19) . . ?
C009 N005 C00B 106.15(17) . . ?
C00B N006 C008 105.53(18) . . ?
O003 C007 O002 118.7(2) . . ?
O003 C007 N004 124.1(2) . . ?
O002 C007 N004 117.2(2) . . ?
C009 C008 N006 110.69(19) . . ?
C009 C008 C00A 129.08(19) . . ?
N006 C008 C00A 120.23(18) . . ?
C008 C009 N005 106.21(18) . . ?
C008 C009 N004 133.2(2) . . ?
N005 C009 N004 120.23(19) . . ?
C00E C00A C00D 118.0(2) . . ?
C00E C00A C008 119.57(19) . . ?
C00D C00A C008 122.43(19) . . ?
N006 C00B N005 111.41(18) . . ?
N006 C00B C00I 131.1(2) . . ?
N005 C00B C00I 117.5(2) . . ?
C00L C00C C00J 109.1(2) . . ?
C00L C00C H11 112.0(15) . . ?
C00J C00C H11 108.7(15) . . ?
C00L C00C H10 108.5(16) . . ?
C00J C00C H10 112.1(16) . . ?
H11 C00C H10 106(2) . . ?
C00G C00D C00A 121.0(2) . . ?
C00G C00D H0 117.0(15) . . ?
C00A C00D H0 122.0(15) . . ?
C00H C00E C00A 121.3(2) . . ?
C00H C00E H3 119.7(14) . . ?
C00A C00E H3 119.0(14) . . ?
C00G C00F C00H 120.7(2) . . ?
C00G C00F Cl01 119.48(18) . . ?
C00H C00F Cl01 119.82(18) . . ?
C00F C00G C00D 119.4(2) . . ?
C00F C00G H1 118.4(16) . . ?
C00D C00G H1 122.3(16) . . ?
C00E C00H C00F 119.6(2) . . ?
C00E C00H H2 121.1(15) . . ?
C00F C00H H2 119.3(15) . . ?
C00M C00I C00B 119.6(2) . . ?
C00M C00I H4 121.6(15) . . ?
C00B C00I H4 118.7(16) . . ?
N004 C00J C00C 110.1(2) . . ?
N004 C00J H9 109.8(16) . . ?
C00C C00J H9 110.3(16) . . ?
N004 C00J H8 107.6(15) . . ?
C00C C00J H8 109.5(14) . . ?
H9 C00J H8 109(2) . . ?
C00N C00K N005 118.9(2) . . ?
C00N C00K H7 126.0(18) . . ?
N005 C00K H7 115.1(18) . . ?
O002 C00L C00C 109.4(2) . . ?
O002 C00L H13 104.7(16) . . ?
C00C C00L H13 115.4(16) . . ?
O002 C00L H12 106.2(14) . . ?
C00C C00L H12 112.5(14) . . ?
H13 C00L H12 108(2) . . ?
C00I C00M C00N 121.1(2) . . ?
C00I C00M H5 120.8(17) . . ?
C00N C00M H5 118.1(17) . . ?
C00K C00N C00M 120.3(3) . . ?
C00K C00N H6 119.8(17) . . ?
C00M C00N H6 120.0(17) . . ?

loop_
_geom_bond_atom_site_label_1
_geom_bond_atom_site_label_2
_geom_bond_distance
_geom_bond_site_symmetry_2
_geom_bond_publ_flag
Cl01 C00F 1.741(2) . ?
O002 C007 1.352(3) . ?
O002 C00L 1.452(3) . ?
O003 C007 1.203(3) . ?
N004 C007 1.366(3) . ?
N004 C009 1.407(3) . ?
N004 C00J 1.475(3) . ?
N005 C00K 1.374(3) . ?
N005 C009 1.380(3) . ?
N005 C00B 1.389(3) . ?
N006 C00B 1.326(3) . ?
N006 C008 1.375(3) . ?
C008 C009 1.372(3) . ?
C008 C00A 1.469(3) . ?
C00A C00E 1.389(3) . ?
C00A C00D 1.395(3) . ?
C00B C00I 1.415(3) . ?
C00C C00L 1.488(4) . ?
C00C C00J 1.502(3) . ?
C00C H11 0.97(3) . ?
C00C H10 0.98(3) . ?
C00D C00G 1.384(3) . ?
C00D H0 0.99(3) . ?
C00E C00H 1.374(3) . ?
C00E H3 0.94(2) . ?
C00F C00G 1.376(3) . ?
C00F C00H 1.379(3) . ?
C00G H1 0.98(3) . ?
C00H H2 0.93(3) . ?
C00I C00M 1.348(4) . ?
C00I H4 0.97(3) . ?
C00J H9 0.97(3) . ?
C00J H8 0.99(3) . ?
C00K C00N 1.350(4) . ?
C00K H7 0.88(3) . ?
C00L H13 0.99(3) . ?
C00L H12 1.01(3) . ?
C00M C00N 1.409(4) . ?
C00M H5 0.97(3) . ?
C00N H6 0.94(3) . ?
